data_2312047
loop_
_publ_author_name
'Vera, Diana R.'
'Ardila, Diana M.'
'Palma, Alirio'
'Cobo, Justo'
'Glidewell, Christopher'

_publ_section_title
;
 Conversion of 2-methyl-4-styrylquinolines into 2,4-distyrylquinolines:
 synthesis, and spectroscopic and structural characterization of five
 examples.
;
_journal_coeditor_code OV3167
_journal_issue 'Pt 3'
_journal_name_full 'Acta crystallographica. Section C, Structural chemistry'
_journal_page_first 94
_journal_page_last 103
_journal_paper_doi 10.1107/S2053229623001432
_journal_volume 79
_journal_year 2023
_chemical_formula_iupac 'C25 H17 Cl2 N'
_chemical_formula_moiety 'C25 H17 Cl2 N'
_chemical_formula_sum 'C25 H17 Cl2 N'
_chemical_formula_weight 402.29
_chemical_name_common
;
2-[(<i>E</i>)-2,4-Dichlorostyryl]-4-[(<i>E</i>)-styryl]quinoline
;
_chemical_name_systematic 2-[(<i>E</i>)-2-(2,4-Dichlorophenyl)ethenyl]-4-[(<i>E</i>)-2-phenylethenyl]quinoline
_space_group_crystal_system monoclinic
_space_group_IT_number 15
_space_group_name_Hall '-C 2yc'
_space_group_name_H-M_alt 'C 1 2/c 1'
_atom_sites_solution_hydrogens geom
_atom_sites_solution_primary dual
_audit_creation_method SHELXL-2014
_cell_angle_alpha 90
_cell_angle_beta 118.5810(10)
_cell_angle_gamma 90
_cell_formula_units_Z 8
_cell_length_a 28.4950(7)
_cell_length_b 9.5384(3)
_cell_length_c 16.0520(5)
_cell_measurement_reflns_used 4414
_cell_measurement_temperature 100(2)
_cell_measurement_theta_max 27.505
_cell_measurement_theta_min 2.285
_cell_volume 3831.2(2)
_computing_cell_refinement
;
SAINT (Bruker, 2017)
;
_computing_data_collection
;
APEX3 (Bruker, 2018)
;
_computing_data_reduction
;
SAINT (Bruker, 2017)
;
_computing_molecular_graphics
;
PLATON (Spek, 2020)
;
_computing_publication_material
;
SHELXL2014 (Sheldrick, 2015b) and PLATON (Spek, 2020)
;
_computing_structure_refinement
;
SHELXL2014 (Sheldrick, 2015b)
;
_computing_structure_solution
;
SHELXT2014 (Sheldrick, 2015a)
;
_diffrn_ambient_temperature 100(2)
_diffrn_measured_fraction_theta_full 1.000
_diffrn_measured_fraction_theta_max 1.000
_diffrn_measurement_device_type 'Bruker D8 Venture'
_diffrn_measurement_method '\f and \w scans'
_diffrn_radiation_monochromator 'multilayer mirror'
_diffrn_radiation_type MoK\a
_diffrn_radiation_wavelength 0.71073
_diffrn_reflns_av_R_equivalents 0.0559
_diffrn_reflns_av_unetI/netI 0.0235
_diffrn_reflns_limit_h_max 36
_diffrn_reflns_limit_h_min -36
_diffrn_reflns_limit_k_max 12
_diffrn_reflns_limit_k_min -12
_diffrn_reflns_limit_l_max 20
_diffrn_reflns_limit_l_min -20
_diffrn_reflns_number 47555
_diffrn_reflns_theta_full 25.242
_diffrn_reflns_theta_max 27.505
_diffrn_reflns_theta_min 2.285
_diffrn_source 'INCOATEC high brilliance microfocus sealed tube'
_diffrn_standards_decay_% 0
_diffrn_standards_interval_count 0
_diffrn_standards_interval_time 0
_diffrn_standards_number 0
_exptl_absorpt_coefficient_mu 0.349
_exptl_absorpt_correction_T_max 0.969
_exptl_absorpt_correction_T_min 0.901
_exptl_absorpt_correction_type multi-scan
_exptl_absorpt_process_details
;
(SADABS; Bruker, 2016)
;
_exptl_crystal_colour yellow
_exptl_crystal_density_diffrn 1.395
_exptl_crystal_description needle
_exptl_crystal_F_000 1664
_exptl_crystal_size_max 0.210
_exptl_crystal_size_mid 0.100
_exptl_crystal_size_min 0.090
_refine_diff_density_max 0.347
_refine_diff_density_min -0.223
_refine_ls_extinction_method none
_refine_ls_goodness_of_fit_ref 1.087
_refine_ls_hydrogen_treatment constr
_refine_ls_matrix_type full
_refine_ls_number_parameters 253
_refine_ls_number_reflns 4414
_refine_ls_number_restraints 0
_refine_ls_restrained_S_all 1.087
_refine_ls_R_factor_all 0.0388
_refine_ls_R_factor_gt 0.0322
_refine_ls_shift/su_max 0.001
_refine_ls_shift/su_mean 0.000
_refine_ls_structure_factor_coef Fsqd
_refine_ls_weighting_details 'w=1/[\s^2^(Fo^2^)+(0.0269P)^2^+5.0618P] where P=(Fo^2^+2Fc^2^)/3'
_refine_ls_weighting_scheme calc
_refine_ls_wR_factor_gt 0.0744
_refine_ls_wR_factor_ref 0.0778
_reflns_number_gt 3914
_reflns_number_total 4414
_reflns_threshold_expression 'I > 2\s(I)'
_cod_data_source_file ov3167sup1.cif
_cod_data_source_block IIb
_cod_original_sg_symbol_H-M 'C 2/c'
_cod_database_code 2312047
_shelx_space_group_comment
;
The symmetry employed for this shelxl refinement is uniquely defined
by the following loop, which should always be used as a source of
symmetry information in preference to the above space-group names.
They are only intended as comments.
;
_shelx_estimated_absorpt_t_min 0.930
_shelx_estimated_absorpt_t_max 0.969
_shelxl_version_number 2.014

loop_
_space_group_symop_operation_xyz
'x, y, z'
'-x, y, -z+1/2'
'x+1/2, y+1/2, z'
'-x+1/2, y+1/2, -z+1/2'
'-x, -y, -z'
'x, -y, z-1/2'
'-x+1/2, -y+1/2, -z'
'x+1/2, -y+1/2, z-1/2'

loop_
_atom_site_type_symbol
_atom_site_label
_atom_site_fract_x
_atom_site_fract_y
_atom_site_fract_z
_atom_site_U_iso_or_equiv
_atom_site_adp_type
_atom_site_calc_flag
_atom_site_occupancy
_atom_site_disorder_assembly
_atom_site_disorder_group
N N1 0.34810(5) 0.64678(13) 0.74277(9) 0.0163(2) Uani d 1 . .
C C2 0.35420(6) 0.55453(15) 0.68669(10) 0.0156(3) Uani d 1 . .
C C3 0.38455(6) 0.58355(15) 0.63990(10) 0.0154(3) Uani d 1 . .
H H3 0.3877 0.5141 0.6005 0.018 Uiso calc 1 . .
C C4 0.40950(5) 0.71125(15) 0.65081(10) 0.0137(3) Uani d 1 . .
C C4A 0.40294(5) 0.81360(14) 0.71004(10) 0.0129(3) Uani d 1 . .
C C5 0.42460(5) 0.95117(15) 0.72584(10) 0.0154(3) Uani d 1 . .
H H5 0.4465 0.9781 0.6988 0.018 Uiso calc 1 . .
C C6 0.41446(6) 1.04583(15) 0.77956(10) 0.0169(3) Uani d 1 . .
H H6 0.4292 1.1375 0.7890 0.020 Uiso calc 1 . .
C C7 0.38231(6) 1.00820(16) 0.82102(10) 0.0179(3) Uani d 1 . .
H H7 0.3751 1.0748 0.8575 0.021 Uiso calc 1 . .
C C8 0.36151(6) 0.87583(16) 0.80862(10) 0.0169(3) Uani d 1 . .
H H8 0.3403 0.8507 0.8374 0.020 Uiso calc 1 . .
C C8A 0.37117(5) 0.77557(15) 0.75332(10) 0.0141(3) Uani d 1 . .
C C21 0.32776(6) 0.41923(16) 0.67809(11) 0.0187(3) Uani d 1 . .
H H21 0.3149 0.4024 0.7219 0.022 Uiso calc 1 . .
C C22 0.31970(5) 0.31729(15) 0.61607(10) 0.0146(3) Uani d 1 . .
H H22 0.3335 0.3292 0.5731 0.018 Uiso calc 1 . .
C C221 0.29064(5) 0.18744(14) 0.61034(10) 0.0133(3) Uani d 1 . .
C C222 0.29510(5) 0.06659(15) 0.56496(10) 0.0132(3) Uani d 1 . .
Cl Cl22 0.33362(2) 0.06845(4) 0.50727(2) 0.01717(9) Uani d 1 . .
C C223 0.26987(5) -0.05849(15) 0.56351(10) 0.0147(3) Uani d 1 . .
H H223 0.2746 -0.1396 0.5340 0.018 Uiso calc 1 . .
C C224 0.23759(5) -0.06212(15) 0.60632(10) 0.0149(3) Uani d 1 . .
Cl Cl24 0.20662(2) -0.21921(4) 0.60666(3) 0.01962(9) Uani d 1 . .
C C225 0.22975(6) 0.05596(15) 0.64870(10) 0.0158(3) Uani d 1 . .
H H225 0.2066 0.0530 0.6760 0.019 Uiso calc 1 . .
C C226 0.25633(5) 0.17802(15) 0.65033(10) 0.0150(3) Uani d 1 . .
H H226 0.2512 0.2588 0.6797 0.018 Uiso calc 1 . .
C C41 0.44200(6) 0.74136(15) 0.60404(10) 0.0154(3) Uani d 1 . .
H H41 0.4686 0.8120 0.6306 0.018 Uiso calc 1 . .
C C42 0.43613(6) 0.67480(15) 0.52616(10) 0.0153(3) Uani d 1 . .
H H42 0.4082 0.6076 0.4993 0.018 Uiso calc 1 . .
C C421 0.46824(5) 0.69448(15) 0.47787(10) 0.0145(3) Uani d 1 . .
C C422 0.50747(6) 0.79820(16) 0.50348(11) 0.0186(3) Uani d 1 . .
H H422 0.5137 0.8613 0.5535 0.022 Uiso calc 1 . .
C C423 0.53739(6) 0.80969(18) 0.45648(11) 0.0223(3) Uani d 1 . .
H H423 0.5637 0.8811 0.4742 0.027 Uiso calc 1 . .
C C424 0.52924(6) 0.71746(17) 0.38357(11) 0.0214(3) Uani d 1 . .
H H424 0.5501 0.7251 0.3520 0.026 Uiso calc 1 . .
C C425 0.49045(6) 0.61427(16) 0.35741(11) 0.0207(3) Uani d 1 . .
H H425 0.4847 0.5509 0.3078 0.025 Uiso calc 1 . .
C C426 0.45998(6) 0.60331(15) 0.40360(10) 0.0177(3) Uani d 1 . .
H H426 0.4332 0.5331 0.3846 0.021 Uiso calc 1 . .

loop_
_atom_site_aniso_label
_atom_site_aniso_U_11
_atom_site_aniso_U_22
_atom_site_aniso_U_33
_atom_site_aniso_U_12
_atom_site_aniso_U_13
_atom_site_aniso_U_23
N1 0.0176(6) 0.0181(6) 0.0158(6) -0.0030(5) 0.0101(5) -0.0026(5)
C2 0.0170(6) 0.0156(7) 0.0154(7) -0.0022(5) 0.0087(6) -0.0009(5)
C3 0.0180(6) 0.0152(7) 0.0151(7) -0.0009(5) 0.0096(6) -0.0016(5)
C4 0.0137(6) 0.0147(6) 0.0137(6) 0.0005(5) 0.0073(5) 0.0004(5)
C4A 0.0114(6) 0.0142(6) 0.0122(6) 0.0004(5) 0.0048(5) 0.0001(5)
C5 0.0143(6) 0.0163(7) 0.0149(7) -0.0014(5) 0.0065(5) 0.0012(5)
C6 0.0176(7) 0.0137(7) 0.0175(7) -0.0014(5) 0.0069(6) -0.0011(5)
C7 0.0191(7) 0.0185(7) 0.0162(7) 0.0021(6) 0.0085(6) -0.0032(6)
C8 0.0162(6) 0.0206(7) 0.0160(7) -0.0005(6) 0.0093(6) -0.0017(6)
C8A 0.0135(6) 0.0158(7) 0.0129(6) -0.0005(5) 0.0061(5) -0.0004(5)
C21 0.0236(7) 0.0186(7) 0.0198(7) -0.0048(6) 0.0150(6) -0.0011(6)
C22 0.0143(6) 0.0159(7) 0.0152(7) -0.0007(5) 0.0083(5) 0.0017(5)
C221 0.0132(6) 0.0144(6) 0.0120(6) -0.0004(5) 0.0059(5) 0.0007(5)
C222 0.0123(6) 0.0173(7) 0.0123(6) 0.0001(5) 0.0077(5) 0.0013(5)
Cl22 0.01978(17) 0.01936(17) 0.01910(17) -0.00169(13) 0.01472(14) -0.00115(13)
C223 0.0163(6) 0.0148(6) 0.0142(6) -0.0003(5) 0.0082(5) -0.0015(5)
C224 0.0147(6) 0.0146(6) 0.0151(6) -0.0027(5) 0.0070(5) 0.0021(5)
Cl24 0.02385(18) 0.01647(17) 0.02334(18) -0.00653(13) 0.01515(15) -0.00166(14)
C225 0.0157(6) 0.0194(7) 0.0156(7) 0.0002(5) 0.0100(6) 0.0011(6)
C226 0.0165(6) 0.0154(7) 0.0150(7) -0.0002(5) 0.0090(5) -0.0016(5)
C41 0.0157(6) 0.0139(6) 0.0187(7) -0.0020(5) 0.0101(6) 0.0000(5)
C42 0.0149(6) 0.0154(6) 0.0168(7) -0.0008(5) 0.0086(5) 0.0010(5)
C421 0.0143(6) 0.0162(7) 0.0135(6) 0.0026(5) 0.0070(5) 0.0023(5)
C422 0.0177(7) 0.0239(8) 0.0157(7) -0.0028(6) 0.0092(6) -0.0024(6)
C423 0.0169(7) 0.0304(8) 0.0210(8) -0.0037(6) 0.0102(6) 0.0000(6)
C424 0.0204(7) 0.0300(8) 0.0198(7) 0.0067(6) 0.0145(6) 0.0052(6)
C425 0.0281(8) 0.0203(7) 0.0169(7) 0.0059(6) 0.0134(6) 0.0014(6)
C426 0.0220(7) 0.0155(7) 0.0161(7) 0.0015(6) 0.0096(6) 0.0014(5)

loop_
_atom_type_symbol
_atom_type_description
_atom_type_scat_dispersion_real
_atom_type_scat_dispersion_imag
_atom_type_scat_source
C C 0.0033 0.0016 'International Tables Vol C Tables 4.2.6.8 and 6.1.1.4'
H H 0.0000 0.0000 'International Tables Vol C Tables 4.2.6.8 and 6.1.1.4'
N N 0.0061 0.0033 'International Tables Vol C Tables 4.2.6.8 and 6.1.1.4'
Cl Cl 0.1484 0.1585 'International Tables Vol C Tables 4.2.6.8 and 6.1.1.4'

loop_
_geom_angle_atom_site_label_1
_geom_angle_atom_site_label_2
_geom_angle_atom_site_label_3
_geom_angle_site_symmetry_1
_geom_angle_site_symmetry_3
_geom_angle
_geom_angle_publ_flag
C2 N1 C8A . . 117.96(12) ?
N1 C2 C3 . . 122.71(13) ?
N1 C2 C21 . . 114.75(13) ?
C3 C2 C21 . . 122.54(13) ?
C4 C3 C2 . . 120.89(13) ?
C4 C3 H3 . . 119.6 ?
C2 C3 H3 . . 119.6 ?
C3 C4 C4A . . 117.53(12) ?
C3 C4 C41 . . 121.29(13) ?
C4A C4 C41 . . 121.18(12) ?
C5 C4A C8A . . 118.08(12) ?
C5 C4A C4 . . 124.28(13) ?
C8A C4A C4 . . 117.61(12) ?
C6 C5 C4A . . 121.07(13) ?
C6 C5 H5 . . 119.5 ?
C4A C5 H5 . . 119.5 ?
C5 C6 C7 . . 120.56(13) ?
C5 C6 H6 . . 119.7 ?
C7 C6 H6 . . 119.7 ?
C8 C7 C6 . . 119.97(13) ?
C8 C7 H7 . . 120.0 ?
C6 C7 H7 . . 120.0 ?
C7 C8 C8A . . 120.86(13) ?
C7 C8 H8 . . 119.6 ?
C8A C8 H8 . . 119.6 ?
N1 C8A C8 . . 117.28(12) ?
N1 C8A C4A . . 123.26(13) ?
C8 C8A C4A . . 119.44(13) ?
C22 C21 C2 . . 127.60(13) ?
C22 C21 H21 . . 116.2 ?
C2 C21 H21 . . 116.2 ?
C21 C22 C221 . . 123.61(13) ?
C21 C22 H22 . . 118.2 ?
C221 C22 H22 . . 118.2 ?
C222 C221 C226 . . 116.14(12) ?
C222 C221 C22 . . 122.53(12) ?
C226 C221 C22 . . 121.33(13) ?
C223 C222 C221 . . 122.74(12) ?
C223 C222 Cl22 . . 116.95(11) ?
C221 C222 Cl22 . . 120.32(10) ?
C224 C223 C222 . . 118.32(13) ?
C224 C223 H223 . . 120.8 ?
C222 C223 H223 . . 120.8 ?
C223 C224 C225 . . 121.52(13) ?
C223 C224 Cl24 . . 118.71(11) ?
C225 C224 Cl24 . . 119.76(11) ?
C226 C225 C224 . . 118.53(13) ?
C226 C225 H225 . . 120.7 ?
C224 C225 H225 . . 120.7 ?
C225 C226 C221 . . 122.65(13) ?
C225 C226 H226 . . 118.7 ?
C221 C226 H226 . . 118.7 ?
C42 C41 C4 . . 123.72(13) ?
C42 C41 H41 . . 118.1 ?
C4 C41 H41 . . 118.1 ?
C41 C42 C421 . . 126.98(13) ?
C41 C42 H42 . . 116.5 ?
C421 C42 H42 . . 116.5 ?
C422 C421 C426 . . 118.31(13) ?
C422 C421 C42 . . 123.22(13) ?
C426 C421 C42 . . 118.46(13) ?
C423 C422 C421 . . 120.57(14) ?
C423 C422 H422 . . 119.7 ?
C421 C422 H422 . . 119.7 ?
C422 C423 C424 . . 120.58(15) ?
C422 C423 H423 . . 119.7 ?
C424 C423 H423 . . 119.7 ?
C425 C424 C423 . . 119.43(14) ?
C425 C424 H424 . . 120.3 ?
C423 C424 H424 . . 120.3 ?
C424 C425 C426 . . 120.19(14) ?
C424 C425 H425 . . 119.9 ?
C426 C425 H425 . . 119.9 ?
C425 C426 C421 . . 120.91(14) ?
C425 C426 H426 . . 119.5 ?
C421 C426 H426 . . 119.5 ?

loop_
_geom_bond_atom_site_label_1
_geom_bond_atom_site_label_2
_geom_bond_site_symmetry_2
_geom_bond_distance
_geom_bond_publ_flag
N1 C2 . 1.3285(18) ?
N1 C8A . 1.3650(18) ?
C2 C3 . 1.4178(19) ?
C2 C21 . 1.4672(19) ?
C3 C4 . 1.3785(19) ?
C3 H3 . 0.9500 ?
C4 C4A . 1.4360(19) ?
C4 C41 . 1.4728(19) ?
C4A C5 . 1.4204(19) ?
C4A C8A . 1.4268(19) ?
C5 C6 . 1.371(2) ?
C5 H5 . 0.9500 ?
C6 C7 . 1.412(2) ?
C6 H6 . 0.9500 ?
C7 C8 . 1.368(2) ?
C7 H7 . 0.9500 ?
C8 C8A . 1.418(2) ?
C8 H8 . 0.9500 ?
C21 C22 . 1.331(2) ?
C21 H21 . 0.9500 ?
C22 C221 . 1.4681(19) ?
C22 H22 . 0.9500 ?
C221 C222 . 1.4015(19) ?
C221 C226 . 1.4061(19) ?
C222 C223 . 1.3874(19) ?
C222 Cl22 . 1.7421(14) ?
C223 C224 . 1.3872(19) ?
C223 H223 . 0.9500 ?
C224 C225 . 1.388(2) ?
C224 Cl24 . 1.7403(14) ?
C225 C226 . 1.382(2) ?
C225 H225 . 0.9500 ?
C226 H226 . 0.9500 ?
C41 C42 . 1.339(2) ?
C41 H41 . 0.9500 ?
C42 C421 . 1.4671(19) ?
C42 H42 . 0.9500 ?
C421 C422 . 1.399(2) ?
C421 C426 . 1.401(2) ?
C422 C423 . 1.387(2) ?
C422 H422 . 0.9500 ?
C423 C424 . 1.392(2) ?
C423 H423 . 0.9500 ?
C424 C425 . 1.387(2) ?
C424 H424 . 0.9500 ?
C425 C426 . 1.389(2) ?
C425 H425 . 0.9500 ?
C426 H426 . 0.9500 ?

loop_
_geom_hbond_atom_site_label_D
_geom_hbond_atom_site_label_H
_geom_hbond_atom_site_label_A
_geom_hbond_site_symmetry_A
_geom_hbond_distance_DH
_geom_hbond_distance_HA
_geom_hbond_distance_DA
_geom_hbond_angle_DHA
_geom_hbond_publ_flag
C225 H225 N1 4_546 0.95 2.62 3.522(2) 158 no
C6 H6 Cg1 6_576 0.95 2.65 3.4152(16) 138 no
C422 H422 Cg2 2_656 0.95 2.88 3.5843(17) 132 no

loop_
_geom_torsion_atom_site_label_1
_geom_torsion_atom_site_label_2
_geom_torsion_atom_site_label_3
_geom_torsion_atom_site_label_4
_geom_torsion_site_symmetry_1
_geom_torsion_site_symmetry_2
_geom_torsion_site_symmetry_3
_geom_torsion_site_symmetry_4
_geom_torsion
_geom_torsion_publ_flag
C8A N1 C2 C3 . . . . 1.6(2) ?
C8A N1 C2 C21 . . . . -179.32(12) ?
N1 C2 C3 C4 . . . . 0.0(2) ?
C21 C2 C3 C4 . . . . -179.02(13) ?
C2 C3 C4 C4A . . . . -0.8(2) ?
C2 C3 C4 C41 . . . . 178.76(13) ?
C3 C4 C4A C5 . . . . -177.89(13) ?
C41 C4 C4A C5 . . . . 2.5(2) ?
C3 C4 C4A C8A . . . . 0.08(19) ?
C41 C4 C4A C8A . . . . -179.49(12) ?
C8A C4A C5 C6 . . . . -1.3(2) ?
C4 C4A C5 C6 . . . . 176.68(14) ?
C4A C5 C6 C7 . . . . 0.3(2) ?
C5 C6 C7 C8 . . . . 0.8(2) ?
C6 C7 C8 C8A . . . . -0.9(2) ?
C2 N1 C8A C8 . . . . 176.15(13) ?
C2 N1 C8A C4A . . . . -2.4(2) ?
C7 C8 C8A N1 . . . . -178.68(13) ?
C7 C8 C8A C4A . . . . -0.1(2) ?
C5 C4A C8A N1 . . . . 179.65(13) ?
C4 C4A C8A N1 . . . . 1.6(2) ?
C5 C4A C8A C8 . . . . 1.14(19) ?
C4 C4A C8A C8 . . . . -176.96(13) ?
N1 C2 C21 C22 . . . . 168.07(15) ?
C3 C2 C21 C22 . . . . -12.9(2) ?
C2 C21 C22 C221 . . . . -177.26(14) ?
C21 C22 C221 C222 . . . . -161.58(14) ?
C21 C22 C221 C226 . . . . 18.6(2) ?
C226 C221 C222 C223 . . . . -3.6(2) ?
C22 C221 C222 C223 . . . . 176.63(13) ?
C226 C221 C222 Cl22 . . . . 176.57(10) ?
C22 C221 C222 Cl22 . . . . -3.22(19) ?
C221 C222 C223 C224 . . . . 2.1(2) ?
Cl22 C222 C223 C224 . . . . -178.06(11) ?
C222 C223 C224 C225 . . . . 0.9(2) ?
C222 C223 C224 Cl24 . . . . -178.95(10) ?
C223 C224 C225 C226 . . . . -2.1(2) ?
Cl24 C224 C225 C226 . . . . 177.75(11) ?
C224 C225 C226 C221 . . . . 0.4(2) ?
C222 C221 C226 C225 . . . . 2.3(2) ?
C22 C221 C226 C225 . . . . -177.90(13) ?
C3 C4 C41 C42 . . . . 23.4(2) ?
C4A C4 C41 C42 . . . . -157.03(14) ?
C4 C41 C42 C421 . . . . -177.25(13) ?
C41 C42 C421 C422 . . . . -6.1(2) ?
C41 C42 C421 C426 . . . . 172.66(14) ?
C426 C421 C422 C423 . . . . -0.2(2) ?
C42 C421 C422 C423 . . . . 178.56(14) ?
C421 C422 C423 C424 . . . . -0.6(2) ?
C422 C423 C424 C425 . . . . 0.6(2) ?
C423 C424 C425 C426 . . . . 0.1(2) ?
C424 C425 C426 C421 . . . . -0.8(2) ?
C422 C421 C426 C425 . . . . 0.9(2) ?
C42 C421 C426 C425 . . . . -177.92(13) ?

_cod_database_fobs_code 2312047
